data_4318021
loop_
_publ_author_name
'Paul V. Bernhardt'
'Elizabeth J. Hayes'

_publ_section_title
;
 Crown Ether Appended Cyclam Receptors for Cationic Guests
;
_journal_name_full 'Inorganic Chemistry'
_journal_page_first 2892
_journal_page_last 2902
_journal_paper_doi 10.1021/ic011232h
_journal_volume 41
_journal_year 2002
_chemical_compound_source 'synthesis as described'
_chemical_formula_moiety 'C25 H46 Cl3 Co1 N6 O16'
_chemical_formula_structural 'C25 H46 CO CL3 O16 N6'
_chemical_formula_sum 'C25 H49 Cl2 Co N6 O14'
_chemical_formula_weight 787.53
_chemical_name_systematic
;
   ?
;
_space_group_IT_number 15
_symmetry_cell_setting monoclinic
_symmetry_Int_Tables_number 15
_symmetry_space_group_name_Hall '-C 2yc'
_symmetry_space_group_name_H-M 'C 1 2/c 1'
_atom_sites_solution_hydrogens geom
_atom_sites_solution_primary Patterson
_atom_sites_solution_secondary difmap
_audit_conform_dict_location ftp://ftp.iucr.org/cifdics/cif_core.dic
_audit_conform_dict_name cif_core.dic
_audit_conform_dict_version 2.1
_audit_creation_date 2001-10-03T10:31:09-00:00
_audit_creation_method 'WinGX routine CIF_UPDATE'
_cell_angle_alpha 90
_cell_angle_beta 90.170(10)
_cell_angle_gamma 90
_cell_formula_units_Z 8
_cell_length_a 28.664(2)
_cell_length_b 14.036(9)
_cell_length_c 18.187(2)
_cell_measurement_reflns_used 25
_cell_measurement_temperature 293(2)
_cell_measurement_theta_max 14
_cell_measurement_theta_min 10
_cell_measurement_wavelength 0.71073
_cell_volume 7317(5)
_computing_cell_refinement 'CAD4 Express (Enraf Nonius, 1994)'
_computing_data_collection 'CAD4 Express (Enraf Nonius, 1994)'
_computing_data_reduction 'XCAD4 (Harms & Wocadlo, 1995)'
_computing_molecular_graphics 'Ortep-3 for Windows (Farrugia, 1997)'
_computing_publication_material 'WinGX publication routines (Farrugia, 1999)'
_computing_structure_refinement 'SHELXL-97 (Sheldrick, 1997)'
_diffrn_ambient_temperature 293(2)
_diffrn_detector 'scintillation LiI'
_diffrn_detector_dtime 1.195
_diffrn_measured_fraction_theta_full 0.997
_diffrn_measured_fraction_theta_max 0.997
_diffrn_measurement_device '\k-geometry diffractometer'
_diffrn_measurement_device_type 'Enraf Nonius TurboCAD4'
_diffrn_measurement_method 'non-profiled omega/2theta scans'
_diffrn_orient_matrix_type
;
    x-axis points to radiation source
    the matrix is specified in reciprocal space
;
_diffrn_orient_matrix_UB_11 -0.34735E-1
_diffrn_orient_matrix_UB_12 0.1811E-2
_diffrn_orient_matrix_UB_13 0.00458
_diffrn_orient_matrix_UB_21 -0.3028E-2
_diffrn_orient_matrix_UB_22 -0.3402E-2
_diffrn_orient_matrix_UB_23 -0.54792E-1
_diffrn_orient_matrix_UB_31 -0.735E-3
_diffrn_orient_matrix_UB_32 -0.71159E-1
_diffrn_orient_matrix_UB_33 0.00271
_diffrn_radiation_monochromator graphite
_diffrn_radiation_probe x-ray
_diffrn_radiation_type MoK\a
_diffrn_radiation_wavelength 0.71073
_diffrn_reflns_av_R_equivalents 0.0438
_diffrn_reflns_av_unetI/netI 0.1543
_diffrn_reflns_limit_h_max 34
_diffrn_reflns_limit_h_min 0
_diffrn_reflns_limit_k_max 16
_diffrn_reflns_limit_k_min 0
_diffrn_reflns_limit_l_max 21
_diffrn_reflns_limit_l_min -21
_diffrn_reflns_number 6545
_diffrn_reflns_theta_full 24.97
_diffrn_reflns_theta_max 24.97
_diffrn_reflns_theta_min 1.62
_diffrn_source 'Enraf Nonius FR590'
_diffrn_standards_decay_% -1
_diffrn_standards_interval_time 120
_diffrn_standards_number 3
_exptl_absorpt_coefficient_mu 0.684
_exptl_absorpt_correction_T_max 0.9047
_exptl_absorpt_correction_T_min 0.8745
_exptl_absorpt_correction_type psi-scan
_exptl_absorpt_process_details
;
North A.C.T., Phillips D.C. & Mathews F.S. (1968) Acta. Cryst. A24, 351
          Number of psi-scan sets used was   3
          Theta correction was applied.
          Averaged transmission function was used.
          No Fourier smoothing was applied.
;
_exptl_crystal_colour orange
_exptl_crystal_density_diffrn 1.43
_exptl_crystal_density_method 'not measured'
_exptl_crystal_description prism
_exptl_crystal_F_000 3312
_exptl_crystal_size_max 0.6
_exptl_crystal_size_mid 0.2
_exptl_crystal_size_min 0.13
_refine_diff_density_max 0.728
_refine_diff_density_min -0.584
_refine_diff_density_rms 0.117
_refine_ls_extinction_method none
_refine_ls_goodness_of_fit_ref 1.036
_refine_ls_hydrogen_treatment constr
_refine_ls_matrix_type full
_refine_ls_number_parameters 403
_refine_ls_number_reflns 6408
_refine_ls_number_restraints 31
_refine_ls_restrained_S_all 1.038
_refine_ls_R_factor_all 0.2575
_refine_ls_R_factor_gt 0.0999
_refine_ls_shift/su_max 0.002
_refine_ls_shift/su_mean 0
_refine_ls_structure_factor_coef Fsqd
_refine_ls_weighting_details 'calc w=1/[\s^2^(Fo^2^)+(0.2000P)^2^+0.0000P] where P=(Fo^2^+2Fc^2^)/3'
_refine_ls_weighting_scheme calc
_refine_ls_wR_factor_gt 0.2738
_refine_ls_wR_factor_ref 0.372
_reflns_number_gt 2244
_reflns_number_total 6408
_reflns_threshold_expression >2sigma(I)
_cod_data_source_file ic011232h_1.cif
_cod_data_source_block 1746eh34
_cod_original_sg_symbol_H-M 'C 2/c'
_cod_database_code 4318021
_exptl_absorpt_factor_mur 0.1
_exptl_absorpt_correction_t_ave 0.8917
_diffrn_standards_decay_corr_max 1.078
_diffrn_standards_decay_corr_min 0.893

loop_
_symmetry_equiv_pos_as_xyz
'x, y, z'
'-x, y, -z+1/2'
'x+1/2, y+1/2, z'
'-x+1/2, y+1/2, -z+1/2'
'-x, -y, -z'
'x, -y, z-1/2'
'-x+1/2, -y+1/2, -z'
'x+1/2, -y+1/2, z-1/2'

loop_
_atom_site_label
_atom_site_type_symbol
_atom_site_fract_x
_atom_site_fract_y
_atom_site_fract_z
_atom_site_U_iso_or_equiv
_atom_site_adp_type
_atom_site_occupancy
_atom_site_symmetry_multiplicity
_atom_site_calc_flag
_atom_site_refinement_flags
_atom_site_disorder_assembly
_atom_site_disorder_group
Co1 Co 0.06703(5) 0.11054(10) 0.49035(7) 0.0495(5) Uani 1 1 d . . .
N1 N 0.0868(3) 0.1672(6) 0.5831(4) 0.058(2) Uani 1 1 d . . .
H1 H 0.0602 0.1784 0.609 0.07 Uiso 1 1 d R . .
N2 N 0.0789(3) -0.0131(6) 0.5325(4) 0.059(2) Uani 1 1 d . . .
H2 H 0.0529 -0.0495 0.5267 0.071 Uiso 1 1 d R . .
N3 N 0.0479(3) 0.0473(7) 0.4006(5) 0.066(3) Uani 1 1 d . . .
H3 H 0.0262 0.0027 0.4125 0.079 Uiso 1 1 d R . .
N4 N 0.0538(3) 0.2313(7) 0.4417(5) 0.067(3) Uani 1 1 d . . .
H4 H 0.0246 0.2479 0.4562 0.08 Uiso 1 1 d R . .
N5 N 0.1301(3) 0.0974(7) 0.4505(5) 0.070(3) Uani 1 1 d . . .
H5C H 0.1351 0.1387 0.4136 0.084 Uiso 1 1 d R . .
H5D H 0.1521 0.1055 0.4855 0.084 Uiso 1 1 d R . .
N6 N 0.0395(4) 0.3381(8) 0.5740(7) 0.098(4) Uani 1 1 d . . .
H6 H 0.0295 0.292 0.6008 0.118 Uiso 1 1 d R . .
O1 O -0.1545(5) 0.4102(11) 0.7251(9) 0.178(7) Uani 1 1 d D . .
O2 O -0.2497(7) 0.4093(13) 0.7491(12) 0.225(7) Uiso 1 1 d D . .
O3 O -0.2429(9) 0.3149(16) 0.6095(15) 0.268(10) Uiso 1 1 d D . .
O4 O -0.1443(4) 0.2953(9) 0.6087(7) 0.131(4) Uani 1 1 d D . .
O5 O 0.0048(2) 0.1037(5) 0.5227(3) 0.0523(17) Uani 1 1 d . . .
H9 H 0.0027 0.1282 0.5635 0.078 Uiso 1 1 d R . .
O6A O -0.1658(5) 0.2138(12) 0.1790(9) 0.136(7) Uiso 0.717(19) 1 d P . .
H61A H -0.1588 0.18 0.2085 0.163 Uiso 0.717(19) 1 d PR . .
H62A H -0.1869 0.2138 0.1536 0.163 Uiso 0.717(19) 1 d PR . .
O6B O 0.1961(14) -0.211(3) 0.252(2) 0.128(17) Uiso 0.283(19) 1 d P . .
H61B H 0.1727 -0.1947 0.2419 0.154 Uiso 0.283(19) 1 d PR . .
H62B H 0.2217 -0.2209 0.209 0.154 Uiso 0.283(19) 1 d PR . .
C1 C 0.1134(4) 0.0898(11) 0.6248(6) 0.084(4) Uani 1 1 d . . .
H1A H 0.1453 0.0851 0.6073 0.1 Uiso 1 1 d R . .
H1B H 0.114 0.1047 0.6769 0.1 Uiso 1 1 d R . .
C2 C 0.0878(4) -0.0009(9) 0.6119(6) 0.067(3) Uani 1 1 d . . .
H2B H 0.1063 -0.0539 0.6302 0.081 Uiso 1 1 d R . .
H2A H 0.0584 -0.0002 0.6382 0.081 Uiso 1 1 d R . .
C3 C 0.1184(4) -0.0590(10) 0.4917(8) 0.088(4) Uani 1 1 d . . .
H3A H 0.1099 -0.1238 0.4786 0.105 Uiso 1 1 d R . .
H3B H 0.146 -0.0616 0.5228 0.105 Uiso 1 1 d R . .
C4 C 0.1287(5) -0.0034(10) 0.4230(8) 0.085(4) Uani 1 1 d . . .
C5 C 0.0886(4) -0.0030(11) 0.3677(7) 0.091(4) Uani 1 1 d . . .
H5A H 0.0982 0.0292 0.3231 0.109 Uiso 1 1 d R . .
H5B H 0.08 -0.0679 0.3551 0.109 Uiso 1 1 d R . .
C6 C 0.0250(5) 0.1202(10) 0.3521(6) 0.083(4) Uani 1 1 d . . .
H6A H -0.0076 0.1274 0.3653 0.1 Uiso 1 1 d R . .
H6B H 0.0266 0.0998 0.3012 0.1 Uiso 1 1 d R . .
C7 C 0.0502(5) 0.2124(10) 0.3612(6) 0.084(4) Uani 1 1 d . . .
H7A H 0.081 0.2087 0.3396 0.101 Uiso 1 1 d R . .
H7B H 0.033 0.2632 0.3371 0.101 Uiso 1 1 d R . .
C8 C 0.0840(4) 0.3154(8) 0.4596(8) 0.079(4) Uani 1 1 d . . .
H8A H 0.0716 0.3711 0.4348 0.095 Uiso 1 1 d R . .
H8B H 0.1152 0.304 0.441 0.095 Uiso 1 1 d R . .
C9 C 0.0866(5) 0.3353(9) 0.5437(7) 0.077(4) Uani 1 1 d . . .
C10 C 0.1128(4) 0.2569(9) 0.5829(7) 0.072(3) Uani 1 1 d . . .
H10A H 0.1426 0.2473 0.5589 0.087 Uiso 1 1 d R . .
H10B H 0.1189 0.2763 0.6332 0.087 Uiso 1 1 d R . .
C11 C 0.1742(5) -0.0362(12) 0.3886(10) 0.130(7) Uani 1 1 d . . .
H11A H 0.1804 0.0008 0.3453 0.195 Uiso 1 1 d R . .
H11B H 0.1716 -0.1023 0.3754 0.195 Uiso 1 1 d R . .
H11C H 0.1992 -0.0282 0.4232 0.195 Uiso 1 1 d R . .
C12 C 0.1157(5) 0.4274(10) 0.5523(9) 0.109(5) Uani 1 1 d . . .
H12A H 0.1003 0.4793 0.5278 0.163 Uiso 1 1 d R . .
H12B H 0.146 0.4179 0.5311 0.163 Uiso 1 1 d R . .
H12C H 0.1191 0.4421 0.6036 0.163 Uiso 1 1 d R . .
C13 C 0.0127(6) 0.4113(12) 0.5602(11) 0.131(6) Uani 1 1 d . . .
H13A H 0.0032 0.4085 0.5091 0.157 Uiso 1 1 d R . .
H13B H 0.031 0.4689 0.5667 0.157 Uiso 1 1 d R . .
C14 C -0.0297(6) 0.4184(10) 0.6067(10) 0.095(4) Uani 1 1 d . . .
C15 C -0.0376(5) 0.4796(11) 0.6651(8) 0.091(4) Uani 1 1 d . . .
H15 H -0.014 0.5213 0.6792 0.109 Uiso 1 1 d R . .
C16 C -0.0775(6) 0.4802(12) 0.7027(7) 0.100(5) Uani 1 1 d . . .
H16 H -0.0811 0.5237 0.7409 0.121 Uiso 1 1 d R . .
C17 C -0.1122(6) 0.4210(13) 0.6868(9) 0.109(5) Uani 1 1 d . . .
C18 C -0.1064(5) 0.3576(10) 0.6270(8) 0.080(4) Uani 1 1 d . . .
C19 C -0.0672(6) 0.3570(10) 0.5909(8) 0.092(4) Uani 1 1 d . . .
H19 H -0.0637 0.3136 0.5527 0.11 Uiso 1 1 d R . .
C20 C -0.1712(6) 0.4929(17) 0.7531(12) 0.170(9) Uani 1 1 d D . .
H20A H -0.1728 0.5404 0.7144 0.204 Uiso 1 1 d R . .
H20B H -0.1504 0.5163 0.7912 0.204 Uiso 1 1 d R . .
C21 C -0.2208(9) 0.478(2) 0.7833(13) 0.227(12) Uiso 1 1 d D . .
H21A H -0.214 0.4569 0.833 0.272 Uiso 1 1 d R . .
H21B H -0.2387 0.5364 0.7873 0.272 Uiso 1 1 d R . .
C22 C -0.2646(10) 0.460(2) 0.6865(14) 0.238(13) Uiso 1 1 d D . .
H22A H -0.2398 0.4976 0.6645 0.286 Uiso 1 1 d R . .
H22B H -0.2923 0.4986 0.6946 0.286 Uiso 1 1 d R . .
C23 C -0.2725(13) 0.364(2) 0.6499(19) 0.291(18) Uiso 1 1 d D . .
H23A H -0.285 0.3226 0.6878 0.349 Uiso 1 1 d R . .
H23B H -0.2984 0.3772 0.617 0.349 Uiso 1 1 d R . .
C24 C -0.2216(11) 0.363(3) 0.5554(19) 0.30(2) Uiso 1 1 d D . .
H24A H -0.2178 0.4291 0.5708 0.358 Uiso 1 1 d R . .
H24B H -0.2384 0.3634 0.5091 0.358 Uiso 1 1 d R . .
C25 C -0.1716(7) 0.3224(17) 0.5471(10) 0.167(9) Uani 1 1 d D . .
H25A H -0.1593 0.2831 0.5078 0.2 Uiso 1 1 d R . .
H25B H -0.1629 0.3876 0.536 0.2 Uiso 1 1 d R . .
Cl1 Cl 0 0.1708(4) 0.75 0.0901(16) Uani 1 2 d SD . .
O11 O 0 0.065(2) 0.75 0.138(17) Uiso 0.48(4) 2 d SPD A 1
O21 O 0.0465(12) 0.205(2) 0.763(3) 0.12(2) Uiso 0.238(18) 1 d PD . 1
O31 O -0.0149(16) 0.195(2) 0.6739(18) 0.114(16) Uiso 0.238(18) 1 d PD . 1
O41 O -0.0331(17) 0.206(3) 0.802(3) 0.30(6) Uiso 0.238(18) 1 d PD . 1
O11B O -0.0029(7) 0.1328(17) 0.6807(12) 0.116(11) Uiso 0.52(4) 1 d P A 2
O21B O 0.0411(9) 0.226(2) 0.738(2) 0.131(12) Uiso 0.52(4) 1 d P A 2
Cl2 Cl -0.08379(16) 0.2860(3) 0.3579(2) 0.0934(12) Uani 1 1 d . . .
O12 O -0.0660(4) 0.2386(10) 0.4200(7) 0.148(4) Uiso 1 1 d . B .
O22 O -0.1034(10) 0.2187(17) 0.3060(12) 0.131(10) Uiso 0.55(3) 1 d P B 1
O32 O -0.0480(9) 0.323(2) 0.3073(17) 0.154(11) Uiso 0.55(3) 1 d P B 1
O42 O -0.1198(8) 0.353(2) 0.3685(13) 0.135(11) Uiso 0.55(3) 1 d P B 1
O22B O -0.1322(18) 0.276(4) 0.364(2) 0.22(2) Uiso 0.45(3) 1 d P B 2
O32B O -0.0686(10) 0.2273(18) 0.2995(12) 0.104(10) Uiso 0.45(3) 1 d P B 2
O42B O -0.0537(11) 0.363(3) 0.359(2) 0.152(14) Uiso 0.45(3) 1 d P B 2
Cl3 Cl 0.2460(6) 0.1776(14) 0.5327(11) 0.259(8) Uiso 0.5 1 d PD . .
O13 O 0.2202(8) 0.0875(15) 0.5387(11) 0.123(7) Uiso 0.5 1 d PD . .
O23 O 0.250(2) 0.220(3) 0.607(2) 0.44(4) Uiso 0.5 1 d PD . .
O33 O 0.2221(16) 0.244(3) 0.484(3) 0.42(4) Uiso 0.5 1 d PD . .
O43 O 0.2921(14) 0.158(3) 0.504(3) 0.52(6) Uiso 0.5 1 d PD . .

loop_
_atom_site_aniso_label
_atom_site_aniso_U_11
_atom_site_aniso_U_22
_atom_site_aniso_U_33
_atom_site_aniso_U_23
_atom_site_aniso_U_13
_atom_site_aniso_U_12
Co1 0.0531(8) 0.0509(9) 0.0446(7) 0.0021(7) 0.0055(5) -0.0037(7)
N1 0.066(6) 0.060(6) 0.049(5) -0.005(5) -0.004(4) -0.009(5)
N2 0.062(6) 0.056(6) 0.059(5) 0.002(4) -0.002(4) -0.007(5)
N3 0.066(6) 0.078(7) 0.055(5) -0.012(5) 0.011(4) -0.012(5)
N4 0.067(6) 0.062(6) 0.072(6) 0.020(5) 0.010(5) -0.003(5)
N5 0.069(6) 0.065(7) 0.077(6) 0.002(5) 0.008(5) -0.003(5)
N6 0.078(8) 0.059(8) 0.158(12) -0.017(7) 0.021(7) -0.002(6)
O1 0.121(10) 0.165(13) 0.247(16) -0.108(12) 0.053(10) 0.022(9)
O4 0.108(8) 0.122(10) 0.163(11) -0.028(8) -0.015(8) 0.013(8)
O5 0.054(4) 0.057(4) 0.046(4) -0.009(3) 0.010(3) 0.000(4)
C1 0.073(8) 0.118(12) 0.060(7) 0.002(8) -0.007(6) -0.021(8)
C2 0.076(8) 0.055(7) 0.071(7) 0.011(6) -0.016(6) -0.004(6)
C3 0.062(8) 0.073(9) 0.128(12) -0.022(9) 0.030(8) 0.010(7)
C4 0.075(9) 0.067(9) 0.112(11) -0.007(8) 0.033(8) 0.005(7)
C5 0.082(9) 0.098(11) 0.093(9) -0.036(8) 0.036(8) -0.020(8)
C6 0.109(10) 0.093(10) 0.047(6) 0.021(7) -0.010(6) -0.027(9)
C7 0.108(10) 0.086(10) 0.058(7) 0.030(7) -0.015(7) -0.020(8)
C8 0.062(7) 0.049(7) 0.126(11) 0.028(8) 0.007(7) -0.007(6)
C9 0.086(9) 0.058(8) 0.087(9) -0.009(7) 0.011(7) -0.013(7)
C10 0.073(8) 0.076(9) 0.068(7) -0.008(7) 0.002(6) -0.022(7)
C11 0.083(10) 0.122(14) 0.186(17) -0.019(13) 0.063(11) 0.012(10)
C12 0.078(9) 0.074(9) 0.173(15) -0.025(10) 0.021(9) -0.027(8)
C13 0.109(14) 0.084(13) 0.20(2) 0.022(12) 0.035(13) -0.006(11)
C14 0.092(11) 0.058(9) 0.135(14) 0.013(9) 0.008(10) -0.003(8)
C15 0.101(11) 0.079(10) 0.091(10) -0.015(9) -0.009(8) 0.013(8)
C16 0.102(12) 0.122(14) 0.077(9) -0.043(9) 0.004(8) 0.007(11)
C17 0.086(11) 0.116(13) 0.124(13) -0.036(11) 0.018(10) 0.010(10)
C18 0.078(9) 0.076(10) 0.084(9) -0.019(7) -0.021(8) 0.012(8)
C19 0.104(12) 0.071(10) 0.101(11) 0.000(8) 0.020(9) 0.032(9)
C20 0.111(15) 0.25(3) 0.153(17) -0.030(19) 0.033(12) -0.017(17)
C25 0.16(2) 0.22(3) 0.115(14) -0.048(16) -0.028(14) -0.041(18)
Cl1 0.138(5) 0.086(4) 0.047(2) 0 0.016(3) 0
Cl2 0.128(3) 0.073(2) 0.079(2) 0.0082(19) -0.003(2) 0.004(2)

loop_
_atom_type_symbol
_atom_type_description
_atom_type_scat_dispersion_real
_atom_type_scat_dispersion_imag
_atom_type_scat_source
C C 0.0033 0.0016 'International Tables Vol C Tables 4.2.6.8 and 6.1.1.4'
H H 0 0 'International Tables Vol C Tables 4.2.6.8 and 6.1.1.4'
Cl Cl 0.1484 0.1585 'International Tables Vol C Tables 4.2.6.8 and 6.1.1.4'
Co Co 0.3494 0.9721 'International Tables Vol C Tables 4.2.6.8 and 6.1.1.4'
N N 0.0061 0.0033 'International Tables Vol C Tables 4.2.6.8 and 6.1.1.4'
O O 0.0106 0.006 'International Tables Vol C Tables 4.2.6.8 and 6.1.1.4'

loop_
_geom_angle_atom_site_label_1
_geom_angle_atom_site_label_2
_geom_angle_atom_site_label_3
_geom_angle
_geom_angle_site_symmetry_1
_geom_angle_site_symmetry_3
_geom_angle_publ_flag
O5 Co1 N2 89.8(3) . . ?
O5 Co1 N3 88.5(3) . . ?
N2 Co1 N3 88.4(4) . . ?
O5 Co1 N1 91.3(3) . . ?
N2 Co1 N1 88.4(4) . . ?
N3 Co1 N1 176.8(4) . . ?
O5 Co1 N4 90.2(3) . . ?
N2 Co1 N4 176.2(4) . . ?
N3 Co1 N4 87.8(4) . . ?
N1 Co1 N4 95.4(4) . . ?
O5 Co1 N5 170.9(3) . . ?
N2 Co1 N5 84.2(4) . . ?
N3 Co1 N5 84.5(4) . . ?
N1 Co1 N5 95.3(4) . . ?
N4 Co1 N5 95.3(4) . . ?
C10 N1 C1 111.0(9) . . ?
C10 N1 Co1 119.7(7) . . ?
C1 N1 Co1 106.4(7) . . ?
C2 N2 C3 113.9(9) . . ?
C2 N2 Co1 108.4(7) . . ?
C3 N2 Co1 108.9(7) . . ?
C5 N3 C6 115.4(10) . . ?
C5 N3 Co1 109.7(7) . . ?
C6 N3 Co1 107.8(7) . . ?
C7 N4 C8 113.1(9) . . ?
C7 N4 Co1 107.7(8) . . ?
C8 N4 Co1 118.3(7) . . ?
C4 N5 Co1 100.8(7) . . ?
C13 N6 C9 119.5(13) . . ?
C20 O1 C17 113.5(16) . . ?
C22 O2 C21 100.6(15) . . ?
C23 O3 C24 116(2) . . ?
C25 O4 C18 115.8(14) . . ?
C2 C1 N1 106.5(9) . . ?
N2 C2 C1 109.7(9) . . ?
N2 C3 C4 109.7(10) . . ?
N5 C4 C3 102.6(11) . . ?
N5 C4 C11 113.6(11) . . ?
C3 C4 C11 110.8(12) . . ?
N5 C4 C5 103.7(11) . . ?
C3 C4 C5 113.6(11) . . ?
C11 C4 C5 112.0(12) . . ?
N3 C5 C4 109.0(10) . . ?
C7 C6 N3 108.4(10) . . ?
C6 C7 N4 107.3(9) . . ?
N4 C8 C9 112.4(9) . . ?
N6 C9 C10 107.5(11) . . ?
N6 C9 C12 116.0(11) . . ?
C10 C9 C12 107.2(11) . . ?
N6 C9 C8 109.4(11) . . ?
C10 C9 C8 110.8(10) . . ?
C12 C9 C8 105.9(11) . . ?
N1 C10 C9 112.0(10) . . ?
N6 C13 C14 115.2(14) . . ?
C15 C14 C19 114.1(14) . . ?
C15 C14 C13 127.9(16) . . ?
C19 C14 C13 118.0(15) . . ?
C16 C15 C14 122.6(15) . . ?
C17 C16 C15 121.8(15) . . ?
C16 C17 O1 127.2(15) . . ?
C16 C17 C18 118.2(14) . . ?
O1 C17 C18 114.5(15) . . ?
C19 C18 C17 119.6(14) . . ?
C19 C18 O4 122.3(13) . . ?
C17 C18 O4 118.1(14) . . ?
C18 C19 C14 123.6(15) . . ?
O1 C20 C21 110.2(19) . . ?
O2 C21 C20 118(2) . . ?
O2 C22 C23 87(2) . . ?
O3 C23 C22 128(3) . . ?
O3 C24 C25 108(3) . . ?
O4 C25 C24 122(2) . . ?
O11B Cl1 O11B 134(2) 2_556 . ?
O11B Cl1 O41 64(2) 2_556 . ?
O11B Cl1 O41 135(2) . . ?
O11B Cl1 O41 135(2) 2_556 2_556 ?
O11B Cl1 O41 64(2) . 2_556 ?
O41 Cl1 O41 140(3) . 2_556 ?
O11B Cl1 O21B 107.4(18) 2_556 . ?
O11B Cl1 O21B 97.2(17) . . ?
O41 Cl1 O21B 117(2) . . ?
O41 Cl1 O21B 33(3) 2_556 . ?
O11B Cl1 O21B 97.2(17) 2_556 2_556 ?
O11B Cl1 O21B 107.4(18) . 2_556 ?
O41 Cl1 O21B 33(3) . 2_556 ?
O41 Cl1 O21B 117(2) 2_556 2_556 ?
O21B Cl1 O21B 114(2) . 2_556 ?
O11B Cl1 O21 109(2) 2_556 2_556 ?
O11B Cl1 O21 86(2) . 2_556 ?
O41 Cl1 O21 51(2) . 2_556 ?
O41 Cl1 O21 113.6(16) 2_556 2_556 ?
O21B Cl1 O21 124.2(19) . 2_556 ?
O21B Cl1 O21 22(2) 2_556 2_556 ?
O11B Cl1 O21 86(2) 2_556 . ?
O11B Cl1 O21 109(2) . . ?
O41 Cl1 O21 113.6(16) . . ?
O41 Cl1 O21 51(2) 2_556 . ?
O21B Cl1 O21 22(2) . . ?
O21B Cl1 O21 124.2(19) 2_556 . ?
O21 Cl1 O21 141(3) 2_556 . ?
O11B Cl1 O31 38.5(14) 2_556 2_556 ?
O11B Cl1 O31 164.0(19) . 2_556 ?
O41 Cl1 O31 59.9(18) . 2_556 ?
O41 Cl1 O31 110.1(15) 2_556 2_556 ?
O21B Cl1 O31 77(2) . 2_556 ?
O21B Cl1 O31 88(2) 2_556 2_556 ?
O21 Cl1 O31 109.7(14) 2_556 2_556 ?
O21 Cl1 O31 60.7(17) . 2_556 ?
O11B Cl1 O31 164.0(19) 2_556 . ?
O11B Cl1 O31 38.5(14) . . ?
O41 Cl1 O31 110.1(15) . . ?
O41 Cl1 O31 59.9(18) 2_556 . ?
O21B Cl1 O31 88(2) . . ?
O21B Cl1 O31 77(2) 2_556 . ?
O21 Cl1 O31 60.7(17) 2_556 . ?
O21 Cl1 O31 109.7(14) . . ?
O31 Cl1 O31 154(3) 2_556 . ?
O11B Cl1 O11 67.1(10) 2_556 . ?
O11B Cl1 O11 67.1(10) . . ?
O41 Cl1 O11 110.2(15) . . ?
O41 Cl1 O11 110.2(15) 2_556 . ?
O21B Cl1 O11 123.0(12) . . ?
O21B Cl1 O11 123.0(12) 2_556 . ?
O21 Cl1 O11 109.5(14) 2_556 . ?
O21 Cl1 O11 109.5(14) . . ?
O31 Cl1 O11 103.2(13) 2_556 . ?
O31 Cl1 O11 103.2(13) . . ?
O41 O21 Cl1 64.3(15) 2_556 . ?
O41 O21 O31 124(3) 2_556 2_556 ?
Cl1 O21 O31 61.4(12) . 2_556 ?
O41 O31 O21 109(3) 2_556 2_556 ?
O41 O31 Cl1 58.0(13) 2_556 . ?
O21 O31 Cl1 57.9(12) 2_556 . ?
O21 O41 Cl1 64.9(15) 2_556 . ?
O21 O41 O31 126(3) 2_556 2_556 ?
Cl1 O41 O31 62.1(12) . 2_556 ?
O42B Cl2 O22B 134(3) . . ?
O42B Cl2 O12 97.8(15) . . ?
O22B Cl2 O12 104(2) . . ?
O42B Cl2 O42 86.2(17) . . ?
O22B Cl2 O42 48(2) . . ?
O12 Cl2 O42 118.1(11) . . ?
O42B Cl2 O32B 105.6(17) . . ?
O22B Cl2 O32B 108(2) . . ?
O12 Cl2 O32B 102.5(11) . . ?
O42 Cl2 O32B 135.9(14) . . ?
O42B Cl2 O22 139.2(17) . . ?
O22B Cl2 O22 67(2) . . ?
O12 Cl2 O22 110.8(11) . . ?
O42 Cl2 O22 104.1(14) . . ?
O32B Cl2 O22 41.3(10) . . ?
O42B Cl2 O32 45.0(14) . . ?
O22B Cl2 O32 141(2) . . ?
O12 Cl2 O32 114.7(12) . . ?
O42 Cl2 O32 110.9(15) . . ?
O32B Cl2 O32 61.5(13) . . ?
O22 Cl2 O32 95.4(14) . . ?
O43 Cl3 O33 108.9(16) . . ?
O43 Cl3 O33 60(3) . 7_556 ?
O33 Cl3 O33 72(3) . 7_556 ?
O43 Cl3 O13 109.1(16) . . ?
O33 Cl3 O13 111.1(16) . . ?
O33 Cl3 O13 168(3) 7_556 . ?
O43 Cl3 O23 110.2(17) . . ?
O33 Cl3 O23 109.3(16) . . ?
O33 Cl3 O23 81(4) 7_556 . ?
O13 Cl3 O23 108.2(15) . . ?
O43 Cl3 Cl3 83(2) . 7_556 ?
O33 Cl3 Cl3 36(2) . 7_556 ?
O33 Cl3 Cl3 35.7(18) 7_556 7_556 ?
O13 Cl3 Cl3 145.6(18) . 7_556 ?
O23 Cl3 Cl3 96(2) . 7_556 ?
O43 O33 Cl3 130(4) 7_556 . ?
O43 O33 Cl3 60(3) 7_556 7_556 ?
Cl3 O33 Cl3 108(3) . 7_556 ?
O43 O33 O33 97(5) 7_556 7_556 ?
Cl3 O33 O33 54(2) . 7_556 ?
Cl3 O33 O33 54(3) 7_556 7_556 ?
O33 O43 Cl3 61(3) 7_556 . ?

loop_
_geom_bond_atom_site_label_1
_geom_bond_atom_site_label_2
_geom_bond_distance
_geom_bond_site_symmetry_2
_geom_bond_publ_flag
Co1 O5 1.883(6) . ?
Co1 N2 1.927(9) . ?
Co1 N3 1.936(9) . ?
Co1 N1 1.948(8) . ?
Co1 N4 1.949(9) . ?
Co1 N5 1.958(9) . ?
N1 C10 1.464(14) . ?
N1 C1 1.529(15) . ?
N2 C2 1.477(12) . ?
N2 C3 1.501(13) . ?
N3 C5 1.491(14) . ?
N3 C6 1.501(15) . ?
N4 C7 1.491(14) . ?
N4 C8 1.498(14) . ?
N5 C4 1.501(16) . ?
N6 C13 1.306(18) . ?
N6 C9 1.460(15) . ?
O1 C20 1.354(18) . ?
O1 C17 1.409(19) . ?
O2 C22 1.41(2) . ?
O2 C21 1.42(2) . ?
O3 C23 1.32(2) . ?
O3 C24 1.34(2) . ?
O4 C25 1.417(16) . ?
O4 C18 1.432(16) . ?
C1 C2 1.487(17) . ?
C3 C4 1.503(18) . ?
C4 C11 1.520(16) . ?
C4 C5 1.525(19) . ?
C6 C7 1.490(16) . ?
C8 C9 1.557(17) . ?
C9 C10 1.510(18) . ?
C9 C12 1.546(17) . ?
C13 C14 1.49(2) . ?
C14 C15 1.386(19) . ?
C14 C19 1.41(2) . ?
C15 C16 1.334(17) . ?
C16 C17 1.33(2) . ?
C17 C18 1.416(19) . ?
C18 C19 1.302(18) . ?
C20 C21 1.54(2) . ?
C22 C23 1.52(3) . ?
C24 C25 1.55(2) . ?
Cl1 O11B 1.37(2) 2_556 ?
Cl1 O11B 1.37(2) . ?
Cl1 O41 1.43(3) . ?
Cl1 O41 1.43(3) 2_556 ?
Cl1 O21B 1.43(3) . ?
Cl1 O21B 1.43(3) 2_556 ?
Cl1 O21 1.43(3) 2_556 ?
Cl1 O21 1.43(3) . ?
Cl1 O31 1.49(3) 2_556 ?
Cl1 O31 1.49(3) . ?
Cl1 O11 1.49(3) . ?
O21 O41 1.23(6) 2_556 ?
O21 O31 1.48(5) 2_556 ?
O31 O41 1.45(5) 2_556 ?
O31 O21 1.48(5) 2_556 ?
O41 O21 1.23(6) 2_556 ?
O41 O31 1.45(5) 2_556 ?
Cl2 O42B 1.38(3) . ?
Cl2 O22B 1.40(5) . ?
Cl2 O12 1.405(14) . ?
Cl2 O42 1.41(3) . ?
Cl2 O32B 1.41(2) . ?
Cl2 O22 1.45(3) . ?
Cl2 O32 1.48(3) . ?
Cl3 O43 1.45(3) . ?
Cl3 O33 1.46(3) . ?
Cl3 O33 1.46(5) 7_556 ?
Cl3 O13 1.47(2) . ?
Cl3 O23 1.47(3) . ?
Cl3 Cl3 2.37(4) 7_556 ?
O33 O43 1.45(7) 7_556 ?
O33 Cl3 1.46(5) 7_556 ?
O33 O33 1.71(9) 7_556 ?
O43 O33 1.45(7) 7_556 ?
